data_2219873
loop_
_publ_author_name
'Nader, Andreas'
'G\"orls, Helmar'
'Imhof, Wolfgang'

_publ_section_title
;
 Tricarbonylbis(tricyclohexylphosphine-\k<i>P</i>)ruthenium(0) toluene
 solvate
;
_journal_coeditor_code HB2822
_journal_issue 11
_journal_name_full 'Acta Crystallographica Section E'
_journal_page_first m1454
_journal_paper_doi 10.1107/S1600536808034211
_journal_volume 64
_journal_year 2008
_chemical_formula_iupac '[Ru (C18 H33 P)2 (C O)3], C7 H8'
_chemical_formula_moiety 'C39 H66 O3 P2 Ru, C7 H8'
_chemical_formula_sum 'C46 H74 O3 P2 Ru'
_chemical_formula_weight 838.06
_chemical_name_systematic
;
Tricarbonylbis(tricyclohexylphosphine-\kP)ruthenium(0) toluene solvate
;
_space_group_IT_number 2
_symmetry_cell_setting triclinic
_symmetry_space_group_name_Hall '-P 1'
_symmetry_space_group_name_H-M 'P -1'
_atom_sites_solution_hydrogens geom
_atom_sites_solution_primary direct
_atom_sites_solution_secondary difmap
_audit_creation_method SHELXL-97
_cell_angle_alpha 92.685(2)
_cell_angle_beta 103.594(2)
_cell_angle_gamma 103.500(2)
_cell_formula_units_Z 2
_cell_length_a 12.4367(6)
_cell_length_b 12.4980(4)
_cell_length_c 16.2970(7)
_cell_measurement_reflns_used 16612
_cell_measurement_temperature 183(2)
_cell_measurement_theta_max 27.50
_cell_measurement_theta_min 2.23
_cell_volume 2380.21(17)
_computing_cell_refinement 'DENZO (Otwinowski & Minor, 1997)'
_computing_data_collection 'COLLECT (Nonius, 1998)'
_computing_data_reduction 'DENZO (Otwinowski & Minor, 1997)'
_computing_molecular_graphics 'XP (Siemens, 1990)'
_computing_publication_material 'XP (Siemens, 1990)'
_computing_structure_refinement 'SHELXL97 (Sheldrick, 2008)'
_computing_structure_solution 'SHELXS97 (Sheldrick, 2008)'
_diffrn_ambient_temperature 183(2)
_diffrn_measured_fraction_theta_full 0.976
_diffrn_measured_fraction_theta_max 0.976
_diffrn_measurement_device_type 'Nonius KappaCCD'
_diffrn_measurement_method '\f and \w'
_diffrn_radiation_monochromator graphite
_diffrn_radiation_source 'fine-focus sealed tube'
_diffrn_radiation_type MoK\a
_diffrn_radiation_wavelength 0.71073
_diffrn_reflns_av_R_equivalents 0.0514
_diffrn_reflns_av_sigmaI/netI 0.1146
_diffrn_reflns_limit_h_max 15
_diffrn_reflns_limit_h_min -16
_diffrn_reflns_limit_k_max 16
_diffrn_reflns_limit_k_min -16
_diffrn_reflns_limit_l_max 21
_diffrn_reflns_limit_l_min -21
_diffrn_reflns_number 16605
_diffrn_reflns_theta_full 27.50
_diffrn_reflns_theta_max 27.50
_diffrn_reflns_theta_min 2.32
_exptl_absorpt_coefficient_mu 0.431
_exptl_absorpt_correction_type none
_exptl_crystal_colour colourless
_exptl_crystal_density_diffrn 1.169
_exptl_crystal_density_method 'not measured'
_exptl_crystal_description prism
_exptl_crystal_F_000 896
_exptl_crystal_size_max 0.08
_exptl_crystal_size_mid 0.06
_exptl_crystal_size_min 0.05
_refine_diff_density_max 3.450
_refine_diff_density_min -0.643
_refine_ls_extinction_method none
_refine_ls_goodness_of_fit_ref 1.050
_refine_ls_hydrogen_treatment constr
_refine_ls_matrix_type full
_refine_ls_number_parameters 438
_refine_ls_number_reflns 10678
_refine_ls_number_restraints 0
_refine_ls_restrained_S_all 1.050
_refine_ls_R_factor_all 0.1321
_refine_ls_R_factor_gt 0.0816
_refine_ls_shift/su_max 0.000
_refine_ls_shift/su_mean 0.000
_refine_ls_structure_factor_coef Fsqd
_refine_ls_weighting_details 'calc w=1/[\s^2^(Fo^2^)+(0.123P)^2^+7.5629P] where P=(Fo^2^+2Fc^2^)/3'
_refine_ls_weighting_scheme calc
_refine_ls_wR_factor_gt 0.2114
_refine_ls_wR_factor_ref 0.2429
_reflns_number_gt 7032
_reflns_number_total 10678
_reflns_threshold_expression I>2\s(I)
_cod_data_source_file hb2822.cif
_cod_data_source_block I
_cod_original_cell_volume 2380.2(2)
_cod_database_code 2219873
_cod_database_fobs_code 2219873

loop_
_symmetry_equiv_pos_as_xyz
'x, y, z'
'-x, -y, -z'

loop_
_atom_site_type_symbol
_atom_site_label
_atom_site_fract_x
_atom_site_fract_y
_atom_site_fract_z
_atom_site_U_iso_or_equiv
_atom_site_adp_type
_atom_site_calc_flag
_atom_site_refinement_flags
_atom_site_occupancy
_atom_site_disorder_assembly
_atom_site_disorder_group
Ru Ru1 0.13721(4) 0.23221(4) 0.23002(3) 0.01644(16) Uani d . 1 . .
P P1 -0.01593(12) 0.08021(12) 0.23565(9) 0.0150(3) Uani d . 1 . .
P P2 0.29082(12) 0.38833(12) 0.23373(9) 0.0155(3) Uani d . 1 . .
O O1 -0.0288(5) 0.3806(4) 0.1972(3) 0.0409(13) Uani d . 1 . .
O O2 0.2609(5) 0.1948(4) 0.4093(3) 0.0409(13) Uani d . 1 . .
O O3 0.1465(4) 0.1397(4) 0.0545(3) 0.0308(11) Uani d . 1 . .
C C1 0.0340(5) 0.3249(5) 0.2116(4) 0.0233(13) Uani d . 1 . .
C C2 0.2164(5) 0.2079(5) 0.3409(4) 0.0233(13) Uani d . 1 . .
C C3 0.1466(5) 0.1712(5) 0.1227(4) 0.0219(13) Uani d . 1 . .
C C4 -0.0556(5) 0.0908(5) 0.3394(4) 0.0200(12) Uani d . 1 . .
H H4A 0.0151 0.0920 0.3843 0.024 Uiso calc R 1 . .
C C5 -0.0852(6) 0.2003(5) 0.3570(4) 0.0263(14) Uani d . 1 . .
H H5A -0.1539 0.2045 0.3132 0.032 Uiso calc R 1 . .
H H5B -0.0212 0.2624 0.3530 0.032 Uiso calc R 1 . .
C C6 -0.1078(7) 0.2126(6) 0.4456(4) 0.0357(17) Uani d . 1 . .
H H6A -0.0364 0.2176 0.4897 0.043 Uiso calc R 1 . .
H H6B -0.1317 0.2819 0.4530 0.043 Uiso calc R 1 . .
C C7 -0.1996(7) 0.1160(6) 0.4570(5) 0.0383(18) Uani d . 1 . .
H H7A -0.2729 0.1147 0.4163 0.046 Uiso calc R 1 . .
H H7B -0.2099 0.1245 0.5152 0.046 Uiso calc R 1 . .
C C8 -0.1670(7) 0.0065(7) 0.4425(5) 0.0410(19) Uani d . 1 . .
H H8A -0.0962 0.0058 0.4854 0.049 Uiso calc R 1 . .
H H8B -0.2287 -0.0563 0.4489 0.049 Uiso calc R 1 . .
C C9 -0.1485(6) -0.0064(6) 0.3538(4) 0.0320(16) Uani d . 1 . .
H H9A -0.2212 -0.0110 0.3111 0.038 Uiso calc R 1 . .
H H9B -0.1261 -0.0763 0.3456 0.038 Uiso calc R 1 . .
C C10 -0.1535(5) 0.0670(5) 0.1531(4) 0.0205(12) Uani d . 1 . .
H H10A -0.1949 0.1151 0.1774 0.025 Uiso calc R 1 . .
C C11 -0.1395(6) 0.1110(5) 0.0687(4) 0.0230(13) Uani d . 1 . .
H H11A -0.0894 0.1872 0.0799 0.028 Uiso calc R 1 . .
H H11B -0.1030 0.0637 0.0396 0.028 Uiso calc R 1 . .
C C12 -0.2566(6) 0.1113(6) 0.0115(4) 0.0292(15) Uani d . 1 . .
H H12A -0.2891 0.1642 0.0388 0.035 Uiso calc R 1 . .
H H12B -0.2463 0.1374 -0.0433 0.035 Uiso calc R 1 . .
C C13 -0.3400(6) -0.0013(6) -0.0056(4) 0.0316(15) Uani d . 1 . .
H H13A -0.4155 0.0045 -0.0392 0.038 Uiso calc R 1 . .
H H13B -0.3127 -0.0527 -0.0390 0.038 Uiso calc R 1 . .
C C14 -0.3518(5) -0.0462(6) 0.0773(4) 0.0301(15) Uani d . 1 . .
H H14A -0.4032 -0.1217 0.0654 0.036 Uiso calc R 1 . .
H H14B -0.3869 0.0012 0.1077 0.036 Uiso calc R 1 . .
C C15 -0.2352(5) -0.0500(5) 0.1343(4) 0.0263(14) Uani d . 1 . .
H H15A -0.2017 -0.1005 0.1055 0.032 Uiso calc R 1 . .
H H15B -0.2456 -0.0788 0.1882 0.032 Uiso calc R 1 . .
C C16 0.0086(5) -0.0600(4) 0.2290(4) 0.0175(12) Uani d . 1 . .
H H16A -0.0650 -0.1132 0.2294 0.021 Uiso calc R 1 . .
C C17 0.0376(6) -0.0909(5) 0.1457(4) 0.0226(13) Uani d . 1 . .
H H17A 0.1146 -0.0460 0.1457 0.027 Uiso calc R 1 . .
H H17B -0.0183 -0.0742 0.0970 0.027 Uiso calc R 1 . .
C C18 0.0350(6) -0.2138(5) 0.1360(4) 0.0295(15) Uani d . 1 . .
H H18A -0.0433 -0.2587 0.1322 0.035 Uiso calc R 1 . .
H H18B 0.0555 -0.2319 0.0828 0.035 Uiso calc R 1 . .
C C19 0.1188(7) -0.2425(6) 0.2115(5) 0.0390(18) Uani d . 1 . .
H H19A 0.1092 -0.3236 0.2072 0.047 Uiso calc R 1 . .
H H19B 0.1979 -0.2073 0.2093 0.047 Uiso calc R 1 . .
C C20 0.1012(7) -0.2042(6) 0.2962(5) 0.0384(18) Uani d . 1 . .
H H20A 0.1632 -0.2161 0.3427 0.046 Uiso calc R 1 . .
H H20B 0.0278 -0.2497 0.3032 0.046 Uiso calc R 1 . .
C C21 0.0998(6) -0.0801(5) 0.3039(4) 0.0292(15) Uani d . 1 . .
H H21A 0.0826 -0.0602 0.3580 0.035 Uiso calc R 1 . .
H H21B 0.1758 -0.0333 0.3035 0.035 Uiso calc R 1 . .
C C22 0.2621(5) 0.4827(5) 0.1498(4) 0.0196(12) Uani d . 1 . .
H H22A 0.2237 0.5349 0.1728 0.024 Uiso calc R 1 . .
C C23 0.3703(6) 0.5562(5) 0.1305(4) 0.0287(15) Uani d . 1 . .
H H23A 0.4093 0.5091 0.1038 0.034 Uiso calc R 1 . .
H H23B 0.4238 0.5952 0.1842 0.034 Uiso calc R 1 . .
C C24 0.3370(6) 0.6416(5) 0.0703(4) 0.0334(16) Uani d . 1 . .
H H24A 0.3012 0.6907 0.0983 0.040 Uiso calc R 1 . .
H H24B 0.4067 0.6879 0.0583 0.040 Uiso calc R 1 . .
C C25 0.2547(6) 0.5848(6) -0.0122(4) 0.0321(16) Uani d . 1 . .
H H25A 0.2926 0.5407 -0.0427 0.039 Uiso calc R 1 . .
H H25B 0.2323 0.6412 -0.0487 0.039 Uiso calc R 1 . .
C C26 0.1487(6) 0.5097(6) 0.0043(5) 0.0330(16) Uani d . 1 . .
H H26A 0.0982 0.4700 -0.0502 0.040 Uiso calc R 1 . .
H H26B 0.1063 0.5552 0.0289 0.040 Uiso calc R 1 . .
C C27 0.1789(5) 0.4252(5) 0.0652(4) 0.0234(13) Uani d . 1 . .
H H27A 0.2142 0.3747 0.0382 0.028 Uiso calc R 1 . .
H H27B 0.1081 0.3803 0.0765 0.028 Uiso calc R 1 . .
C C28 0.3294(5) 0.4788(5) 0.3363(4) 0.0203(12) Uani d . 1 . .
H H28A 0.3492 0.4305 0.3818 0.024 Uiso calc R 1 . .
C C29 0.4342(6) 0.5777(5) 0.3506(4) 0.0299(15) Uani d . 1 . .
H H29A 0.5005 0.5513 0.3425 0.036 Uiso calc R 1 . .
H H29B 0.4186 0.6299 0.3082 0.036 Uiso calc R 1 . .
C C30 0.4633(6) 0.6376(6) 0.4396(5) 0.0376(18) Uani d . 1 . .
H H30A 0.5303 0.7015 0.4466 0.045 Uiso calc R 1 . .
H H30B 0.4839 0.5869 0.4820 0.045 Uiso calc R 1 . .
C C31 0.3628(7) 0.6782(6) 0.4553(5) 0.0380(18) Uani d . 1 . .
H H31A 0.3825 0.7141 0.5142 0.046 Uiso calc R 1 . .
H H31B 0.3460 0.7336 0.4160 0.046 Uiso calc R 1 . .
C C32 0.2599(7) 0.5832(6) 0.4417(5) 0.0362(17) Uani d . 1 . .
H H32A 0.1942 0.6113 0.4489 0.043 Uiso calc R 1 . .
H H32B 0.2744 0.5323 0.4854 0.043 Uiso calc R 1 . .
C C33 0.2292(6) 0.5190(6) 0.3534(4) 0.0288(15) Uani d . 1 . .
H H33A 0.2057 0.5674 0.3098 0.035 Uiso calc R 1 . .
H H33B 0.1635 0.4546 0.3489 0.035 Uiso calc R 1 . .
C C34 0.4301(5) 0.3614(5) 0.2278(4) 0.0203(12) Uani d . 1 . .
H H34A 0.4832 0.4348 0.2271 0.024 Uiso calc R 1 . .
C C35 0.4209(5) 0.2904(5) 0.1459(4) 0.0259(14) Uani d . 1 . .
H H35A 0.3834 0.3229 0.0962 0.031 Uiso calc R 1 . .
H H35B 0.3736 0.2148 0.1460 0.031 Uiso calc R 1 . .
C C36 0.5405(6) 0.2846(6) 0.1388(4) 0.0337(16) Uani d . 1 . .
H H36A 0.5335 0.2369 0.0866 0.040 Uiso calc R 1 . .
H H36B 0.5857 0.3596 0.1345 0.040 Uiso calc R 1 . .
C C37 0.6021(6) 0.2384(7) 0.2154(5) 0.0399(18) Uani d . 1 . .
H H37A 0.6815 0.2428 0.2120 0.048 Uiso calc R 1 . .
H H37B 0.5633 0.1595 0.2146 0.048 Uiso calc R 1 . .
C C38 0.6047(6) 0.3024(6) 0.2994(4) 0.0308(15) Uani d . 1 . .
H H38A 0.6383 0.2651 0.3476 0.037 Uiso calc R 1 . .
H H38B 0.6542 0.3781 0.3043 0.037 Uiso calc R 1 . .
C C39 0.4861(6) 0.3095(6) 0.3051(4) 0.0274(14) Uani d . 1 . .
H H39A 0.4920 0.3552 0.3580 0.033 Uiso calc R 1 . .
H H39B 0.4384 0.2346 0.3065 0.033 Uiso calc R 1 . .
C C1TA 0.4931(7) -0.0455(6) 0.3912(4) 0.014(2) Uiso d PG 0.50 A -1
C C2TA 0.4173(7) 0.0083(7) 0.3442(5) 0.032(3) Uiso d PG 0.50 A -1
H H2TA 0.3851 0.0562 0.3723 0.038 Uiso calc PR 0.50 A -1
C C3TA 0.3887(8) -0.0082(8) 0.2560(5) 0.053(4) Uiso d PG 0.50 A -1
H H3TA 0.3369 0.0285 0.2238 0.063 Uiso calc PR 0.50 A -1
C C4TA 0.4358(8) -0.0784(8) 0.2148(4) 0.025(3) Uiso d PG 0.50 A -1
H H4TA 0.4162 -0.0896 0.1546 0.030 Uiso calc PR 0.50 A -1
C C5TA 0.5116(8) -0.1322(7) 0.2619(5) 0.045(4) Uiso d PG 0.50 A -1
H H5TA 0.5438 -0.1801 0.2338 0.054 Uiso calc PR 0.50 A -1
C C6TA 0.5402(7) -0.1157(7) 0.3501(5) 0.024(3) Uiso d PG 0.50 A -1
H H6TA 0.5920 -0.1524 0.3823 0.028 Uiso calc PR 0.50 A -1
C C7TA 0.5189(9) -0.0327(9) 0.4744(6) 0.012(2) Uiso d P 0.50 A -1
H H7TA 0.4794 0.0192 0.4935 0.017 Uiso calc PR 0.50 A -1
H H7TB 0.6017 -0.0034 0.4964 0.017 Uiso calc PR 0.50 A -1
H H7TC 0.4949 -0.1043 0.4954 0.017 Uiso calc PR 0.50 A -1
C C1TB 0.2465(7) 0.3731(7) -0.2461(4) 0.030(3) Uiso d PG 0.50 . .
C C2TB 0.1736(7) 0.4430(7) -0.2509(4) 0.022(2) Uiso d PG 0.50 . .
H H2TB 0.1634 0.4756 -0.2004 0.026 Uiso calc PR 0.50 . .
C C3TB 0.1159(7) 0.4651(7) -0.3297(5) 0.032(3) Uiso d PG 0.50 . .
H H3TB 0.0661 0.5129 -0.3330 0.038 Uiso calc PR 0.50 . .
C C4TB 0.1309(8) 0.4173(8) -0.4035(4) 0.047(4) Uiso d PG 0.50 . .
H H4TB 0.0914 0.4324 -0.4574 0.056 Uiso calc PR 0.50 . .
C C5TB 0.2038(8) 0.3474(8) -0.3987(4) 0.031(3) Uiso d PG 0.50 . .
H H5TB 0.2141 0.3148 -0.4492 0.038 Uiso calc PR 0.50 . .
C C6TB 0.2615(8) 0.3253(7) -0.3199(5) 0.041(4) Uiso d PG 0.50 . .
H H6TB 0.3113 0.2776 -0.3166 0.049 Uiso calc PR 0.50 . .
C C7TB 0.3013(13) 0.3540(12) -0.1693(9) 0.035(3) Uiso d P 0.50 . .
H H7TD 0.2796 0.3945 -0.1254 0.053 Uiso calc PR 0.50 . .
H H7TE 0.3840 0.3791 -0.1624 0.053 Uiso calc PR 0.50 . .
H H7TF 0.2806 0.2746 -0.1638 0.053 Uiso calc PR 0.50 . .

loop_
_atom_site_aniso_label
_atom_site_aniso_U_11
_atom_site_aniso_U_22
_atom_site_aniso_U_33
_atom_site_aniso_U_12
_atom_site_aniso_U_13
_atom_site_aniso_U_23
Ru1 0.0155(3) 0.0161(2) 0.0170(3) 0.00294(18) 0.00400(18) 0.00047(17)
P1 0.0145(8) 0.0157(7) 0.0146(7) 0.0036(6) 0.0033(6) 0.0013(6)
P2 0.0138(7) 0.0156(7) 0.0160(7) 0.0030(6) 0.0026(6) 0.0011(6)
O1 0.039(3) 0.042(3) 0.047(3) 0.025(3) 0.006(3) 0.006(2)
O2 0.036(3) 0.050(3) 0.026(3) 0.003(2) -0.005(2) 0.008(2)
O3 0.035(3) 0.033(3) 0.024(2) 0.005(2) 0.011(2) -0.005(2)
C1 0.021(3) 0.028(3) 0.021(3) 0.005(3) 0.006(3) 0.003(3)
C2 0.019(3) 0.024(3) 0.023(3) -0.001(3) 0.003(3) 0.001(3)
C3 0.020(3) 0.021(3) 0.023(3) 0.002(2) 0.003(3) 0.003(3)
C4 0.016(3) 0.028(3) 0.017(3) 0.007(2) 0.004(2) 0.003(2)
C5 0.031(4) 0.021(3) 0.031(4) 0.006(3) 0.015(3) 0.006(3)
C6 0.039(4) 0.043(4) 0.029(4) 0.012(3) 0.017(3) -0.007(3)
C7 0.045(5) 0.056(5) 0.024(4) 0.022(4) 0.017(3) 0.009(3)
C8 0.049(5) 0.051(5) 0.039(4) 0.022(4) 0.029(4) 0.022(4)
C9 0.037(4) 0.031(4) 0.033(4) 0.006(3) 0.021(3) 0.008(3)
C10 0.019(3) 0.019(3) 0.023(3) 0.005(2) 0.005(2) 0.002(2)
C11 0.028(4) 0.022(3) 0.016(3) 0.005(3) 0.001(3) 0.006(2)
C12 0.030(4) 0.032(3) 0.023(3) 0.011(3) -0.001(3) 0.002(3)
C13 0.022(4) 0.037(4) 0.033(4) 0.009(3) 0.001(3) -0.001(3)
C14 0.015(3) 0.037(4) 0.030(4) -0.002(3) 0.001(3) -0.002(3)
C15 0.018(3) 0.026(3) 0.028(3) -0.003(3) 0.001(3) 0.001(3)
C16 0.017(3) 0.014(3) 0.019(3) 0.002(2) 0.001(2) 0.001(2)
C17 0.027(3) 0.021(3) 0.023(3) 0.012(3) 0.006(3) 0.003(2)
C18 0.034(4) 0.022(3) 0.037(4) 0.013(3) 0.011(3) 0.001(3)
C19 0.048(5) 0.030(4) 0.047(5) 0.025(3) 0.013(4) 0.002(3)
C20 0.048(5) 0.035(4) 0.034(4) 0.024(4) 0.002(3) 0.005(3)
C21 0.035(4) 0.027(3) 0.027(3) 0.016(3) 0.003(3) 0.003(3)
C22 0.020(3) 0.015(3) 0.023(3) 0.001(2) 0.007(2) 0.004(2)
C23 0.024(4) 0.028(3) 0.027(3) -0.004(3) 0.003(3) 0.003(3)
C24 0.038(4) 0.023(3) 0.032(4) -0.001(3) 0.002(3) 0.012(3)
C25 0.041(4) 0.029(3) 0.022(3) 0.006(3) 0.003(3) 0.010(3)
C26 0.029(4) 0.038(4) 0.031(4) 0.007(3) 0.004(3) 0.008(3)
C27 0.024(3) 0.020(3) 0.025(3) 0.003(3) 0.007(3) 0.007(3)
C28 0.024(3) 0.022(3) 0.013(3) 0.007(3) 0.000(2) 0.002(2)
C29 0.024(4) 0.023(3) 0.036(4) -0.001(3) 0.005(3) -0.011(3)
C30 0.035(4) 0.030(4) 0.038(4) 0.005(3) -0.004(3) -0.014(3)
C31 0.047(5) 0.033(4) 0.030(4) 0.013(3) 0.003(3) -0.010(3)
C32 0.050(5) 0.033(4) 0.031(4) 0.015(3) 0.019(3) -0.002(3)
C33 0.029(4) 0.030(3) 0.027(3) 0.010(3) 0.006(3) -0.006(3)
C34 0.016(3) 0.021(3) 0.023(3) 0.003(2) 0.005(2) 0.000(2)
C35 0.022(3) 0.032(3) 0.026(3) 0.009(3) 0.010(3) -0.003(3)
C36 0.026(4) 0.045(4) 0.031(4) 0.012(3) 0.006(3) -0.004(3)
C37 0.027(4) 0.055(5) 0.048(5) 0.025(4) 0.015(3) 0.011(4)
C38 0.022(4) 0.046(4) 0.027(4) 0.017(3) 0.001(3) 0.011(3)
C39 0.027(4) 0.039(4) 0.022(3) 0.018(3) 0.007(3) 0.008(3)

loop_
_atom_type_symbol
_atom_type_description
_atom_type_scat_dispersion_real
_atom_type_scat_dispersion_imag
_atom_type_scat_source
C C 0.0033 0.0016 'International Tables Vol C Tables 4.2.6.8 and 6.1.1.4'
H H 0.0000 0.0000 'International Tables Vol C Tables 4.2.6.8 and 6.1.1.4'
O O 0.0106 0.0060 'International Tables Vol C Tables 4.2.6.8 and 6.1.1.4'
P P 0.1023 0.0942 'International Tables Vol C Tables 4.2.6.8 and 6.1.1.4'
Ru Ru -1.2594 0.8363 'International Tables Vol C Tables 4.2.6.8 and 6.1.1.4'

loop_
_geom_angle_atom_site_label_1
_geom_angle_atom_site_label_2
_geom_angle_atom_site_label_3
_geom_angle
_geom_angle_publ_flag
C1 Ru1 C3 109.3(3) ?
C1 Ru1 C2 123.2(3) ?
C3 Ru1 C2 127.5(3) ?
C1 Ru1 P1 89.69(19) ?
C3 Ru1 P1 92.00(18) ?
C2 Ru1 P1 88.51(18) ?
C1 Ru1 P2 89.56(19) ?
C3 Ru1 P2 91.75(18) ?
C2 Ru1 P2 88.80(18) ?
P1 Ru1 P2 176.22(5) y
C16 P1 C4 102.8(3) ?
C16 P1 C10 103.9(3) ?
C4 P1 C10 104.3(3) ?
C16 P1 Ru1 117.59(19) ?
C4 P1 Ru1 111.03(19) ?
C10 P1 Ru1 115.62(19) ?
C34 P2 C28 102.7(3) ?
C34 P2 C22 104.2(3) ?
C28 P2 C22 104.7(3) ?
C34 P2 Ru1 117.4(2) ?
C28 P2 Ru1 110.9(2) ?
C22 P2 Ru1 115.46(19) ?
O1 C1 Ru1 177.3(6) ?
O2 C2 Ru1 177.1(6) ?
O3 C3 Ru1 174.3(6) ?
C5 C4 C9 110.1(5) ?
C5 C4 P1 112.2(4) ?
C9 C4 P1 116.4(4) ?
C5 C4 H4A 105.8 ?
C9 C4 H4A 105.8 ?
P1 C4 H4A 105.8 ?
C4 C5 C6 111.9(5) ?
C4 C5 H5A 109.2 ?
C6 C5 H5A 109.2 ?
C4 C5 H5B 109.2 ?
C6 C5 H5B 109.2 ?
H5A C5 H5B 107.9 ?
C7 C6 C5 111.4(6) ?
C7 C6 H6A 109.4 ?
C5 C6 H6A 109.4 ?
C7 C6 H6B 109.4 ?
C5 C6 H6B 109.4 ?
H6A C6 H6B 108.0 ?
C6 C7 C8 110.5(6) ?
C6 C7 H7A 109.5 ?
C8 C7 H7A 109.5 ?
C6 C7 H7B 109.5 ?
C8 C7 H7B 109.5 ?
H7A C7 H7B 108.1 ?
C9 C8 C7 110.0(6) ?
C9 C8 H8A 109.7 ?
C7 C8 H8A 109.7 ?
C9 C8 H8B 109.7 ?
C7 C8 H8B 109.7 ?
H8A C8 H8B 108.2 ?
C8 C9 C4 111.9(6) ?
C8 C9 H9A 109.2 ?
C4 C9 H9A 109.2 ?
C8 C9 H9B 109.2 ?
C4 C9 H9B 109.2 ?
H9A C9 H9B 107.9 ?
C11 C10 C15 108.9(5) ?
C11 C10 P1 114.9(4) ?
C15 C10 P1 115.1(4) ?
C11 C10 H10A 105.7 ?
C15 C10 H10A 105.7 ?
P1 C10 H10A 105.7 ?
C12 C11 C10 110.1(5) ?
C12 C11 H11A 109.6 ?
C10 C11 H11A 109.6 ?
C12 C11 H11B 109.6 ?
C10 C11 H11B 109.6 ?
H11A C11 H11B 108.2 ?
C13 C12 C11 113.0(6) ?
C13 C12 H12A 109.0 ?
C11 C12 H12A 109.0 ?
C13 C12 H12B 109.0 ?
C11 C12 H12B 109.0 ?
H12A C12 H12B 107.8 ?
C12 C13 C14 110.1(6) ?
C12 C13 H13A 109.6 ?
C14 C13 H13A 109.6 ?
C12 C13 H13B 109.6 ?
C14 C13 H13B 109.6 ?
H13A C13 H13B 108.2 ?
C13 C14 C15 111.6(5) ?
C13 C14 H14A 109.3 ?
C15 C14 H14A 109.3 ?
C13 C14 H14B 109.3 ?
C15 C14 H14B 109.3 ?
H14A C14 H14B 108.0 ?
C14 C15 C10 110.1(5) ?
C14 C15 H15A 109.6 ?
C10 C15 H15A 109.6 ?
C14 C15 H15B 109.6 ?
C10 C15 H15B 109.6 ?
H15A C15 H15B 108.2 ?
C21 C16 C17 108.8(5) ?
C21 C16 P1 114.6(4) ?
C17 C16 P1 112.8(4) ?
C21 C16 H16A 106.7 ?
C17 C16 H16A 106.7 ?
P1 C16 H16A 106.7 ?
C18 C17 C16 110.5(5) ?
C18 C17 H17A 109.5 ?
C16 C17 H17A 109.5 ?
C18 C17 H17B 109.5 ?
C16 C17 H17B 109.5 ?
H17A C17 H17B 108.1 ?
C17 C18 C19 110.6(6) ?
C17 C18 H18A 109.5 ?
C19 C18 H18A 109.5 ?
C17 C18 H18B 109.5 ?
C19 C18 H18B 109.5 ?
H18A C18 H18B 108.1 ?
C20 C19 C18 112.4(6) ?
C20 C19 H19A 109.1 ?
C18 C19 H19A 109.1 ?
C20 C19 H19B 109.1 ?
C18 C19 H19B 109.1 ?
H19A C19 H19B 107.9 ?
C19 C20 C21 112.6(6) ?
C19 C20 H20A 109.1 ?
C21 C20 H20A 109.1 ?
C19 C20 H20B 109.1 ?
C21 C20 H20B 109.1 ?
H20A C20 H20B 107.8 ?
C16 C21 C20 109.2(5) ?
C16 C21 H21A 109.8 ?
C20 C21 H21A 109.8 ?
C16 C21 H21B 109.8 ?
C20 C21 H21B 109.8 ?
H21A C21 H21B 108.3 ?
C27 C22 C23 108.6(5) ?
C27 C22 P2 114.9(4) ?
C23 C22 P2 114.9(4) ?
C27 C22 H22A 105.9 ?
C23 C22 H22A 105.9 ?
P2 C22 H22A 105.9 ?
C24 C23 C22 110.1(6) ?
C24 C23 H23A 109.6 ?
C22 C23 H23A 109.6 ?
C24 C23 H23B 109.6 ?
C22 C23 H23B 109.6 ?
H23A C23 H23B 108.2 ?
C25 C24 C23 111.1(5) ?
C25 C24 H24A 109.4 ?
C23 C24 H24A 109.4 ?
C25 C24 H24B 109.4 ?
C23 C24 H24B 109.4 ?
H24A C24 H24B 108.0 ?
C24 C25 C26 110.6(6) ?
C24 C25 H25A 109.5 ?
C26 C25 H25A 109.5 ?
C24 C25 H25B 109.5 ?
C26 C25 H25B 109.5 ?
H25A C25 H25B 108.1 ?
C25 C26 C27 111.8(6) ?
C25 C26 H26A 109.3 ?
C27 C26 H26A 109.3 ?
C25 C26 H26B 109.3 ?
C27 C26 H26B 109.3 ?
H26A C26 H26B 107.9 ?
C26 C27 C22 111.4(5) ?
C26 C27 H27A 109.4 ?
C22 C27 H27A 109.4 ?
C26 C27 H27B 109.4 ?
C22 C27 H27B 109.4 ?
H27A C27 H27B 108.0 ?
C33 C28 C29 109.2(5) ?
C33 C28 P2 113.0(4) ?
C29 C28 P2 116.6(4) ?
C33 C28 H28A 105.7 ?
C29 C28 H28A 105.7 ?
P2 C28 H28A 105.7 ?
C30 C29 C28 111.3(6) ?
C30 C29 H29A 109.4 ?
C28 C29 H29A 109.4 ?
C30 C29 H29B 109.4 ?
C28 C29 H29B 109.4 ?
H29A C29 H29B 108.0 ?
C29 C30 C31 111.1(6) ?
C29 C30 H30A 109.4 ?
C31 C30 H30A 109.4 ?
C29 C30 H30B 109.4 ?
C31 C30 H30B 109.4 ?
H30A C30 H30B 108.0 ?
C32 C31 C30 110.0(6) ?
C32 C31 H31A 109.7 ?
C30 C31 H31A 109.7 ?
C32 C31 H31B 109.7 ?
C30 C31 H31B 109.7 ?
H31A C31 H31B 108.2 ?
C31 C32 C33 112.4(6) ?
C31 C32 H32A 109.1 ?
C33 C32 H32A 109.1 ?
C31 C32 H32B 109.1 ?
C33 C32 H32B 109.1 ?
H32A C32 H32B 107.9 ?
C28 C33 C32 111.8(6) ?
C28 C33 H33A 109.3 ?
C32 C33 H33A 109.3 ?
C28 C33 H33B 109.3 ?
C32 C33 H33B 109.3 ?
H33A C33 H33B 107.9 ?
C35 C34 C39 109.6(5) ?
C35 C34 P2 112.6(4) ?
C39 C34 P2 113.5(4) ?
C35 C34 H34A 106.9 ?
C39 C34 H34A 106.9 ?
P2 C34 H34A 106.9 ?
C34 C35 C36 110.1(5) ?
C34 C35 H35A 109.6 ?
C36 C35 H35A 109.6 ?
C34 C35 H35B 109.6 ?
C36 C35 H35B 109.6 ?
H35A C35 H35B 108.2 ?
C37 C36 C35 111.1(6) ?
C37 C36 H36A 109.4 ?
C35 C36 H36A 109.4 ?
C37 C36 H36B 109.4 ?
C35 C36 H36B 109.4 ?
H36A C36 H36B 108.0 ?
C36 C37 C38 111.7(6) ?
C36 C37 H37A 109.3 ?
C38 C37 H37A 109.3 ?
C36 C37 H37B 109.3 ?
C38 C37 H37B 109.3 ?
H37A C37 H37B 107.9 ?
C39 C38 C37 112.3(6) ?
C39 C38 H38A 109.1 ?
C37 C38 H38A 109.1 ?
C39 C38 H38B 109.1 ?
C37 C38 H38B 109.1 ?
H38A C38 H38B 107.9 ?
C38 C39 C34 109.7(5) ?
C38 C39 H39A 109.7 ?
C34 C39 H39A 109.7 ?
C38 C39 H39B 109.7 ?
C34 C39 H39B 109.7 ?
H39A C39 H39B 108.2 ?
C7TA C1TA C2TA 120.6(7) ?
C7TA C1TA C6TA 119.3(7) ?
C2TA C1TA C6TA 120.0 ?
C3TA C2TA C1TA 120.0 ?
C3TA C2TA H2TA 120.0 ?
C1TA C2TA H2TA 120.0 ?
C2TA C3TA C4TA 120.0 ?
C2TA C3TA H3TA 120.0 ?
C4TA C3TA H3TA 120.0 ?
C3TA C4TA C5TA 120.0 ?
C3TA C4TA H4TA 120.0 ?
C5TA C4TA H4TA 120.0 ?
C4TA C5TA C6TA 120.0 ?
C4TA C5TA H5TA 120.0 ?
C6TA C5TA H5TA 120.0 ?
C5TA C6TA C1TA 120.0 ?
C5TA C6TA H6TA 120.0 ?
C1TA C6TA H6TA 120.0 ?
C1TA C7TA H7TA 109.5 ?
C1TA C7TA H7TB 109.5 ?
H7TA C7TA H7TB 109.5 ?
C1TA C7TA H7TC 109.5 ?
H7TA C7TA H7TC 109.5 ?
H7TB C7TA H7TC 109.5 ?
C7TB C1TB C2TB 118.5(8) ?
C7TB C1TB C6TB 121.5(8) ?
C2TB C1TB C6TB 120.0 ?
C1TB C2TB C3TB 120.0 ?
C1TB C2TB H2TB 120.0 ?
C3TB C2TB H2TB 120.0 ?
C4TB C3TB C2TB 120.0 ?
C4TB C3TB H3TB 120.0 ?
C2TB C3TB H3TB 120.0 ?
C3TB C4TB C5TB 120.0 ?
C3TB C4TB H4TB 120.0 ?
C5TB C4TB H4TB 120.0 ?
C4TB C5TB C6TB 120.0 ?
C4TB C5TB H5TB 120.0 ?
C6TB C5TB H5TB 120.0 ?
C5TB C6TB C1TB 120.0 ?
C5TB C6TB H6TB 120.0 ?
C1TB C6TB H6TB 120.0 ?
C1TB C7TB H7TD 109.5 ?
C1TB C7TB H7TE 109.5 ?
H7TD C7TB H7TE 109.5 ?
C1TB C7TB H7TF 109.5 ?
H7TD C7TB H7TF 109.5 ?
H7TE C7TB H7TF 109.5 ?

loop_
_geom_bond_atom_site_label_1
_geom_bond_atom_site_label_2
_geom_bond_distance
_geom_bond_publ_flag
Ru1 C1 1.903(6) y
Ru1 C3 1.915(6) y
Ru1 C2 1.919(7) y
Ru1 P1 2.3777(15) y
Ru1 P2 2.3780(15) y
P1 C16 1.849(6) ?
P1 C4 1.877(6) ?
P1 C10 1.878(6) ?
P2 C34 1.862(6) ?
P2 C28 1.869(6) ?
P2 C22 1.873(6) ?
O1 C1 1.155(8) ?
O2 C2 1.160(8) ?
O3 C3 1.161(7) ?
C4 C5 1.529(8) ?
C4 C9 1.537(9) ?
C4 H4A 1.0000 ?
C5 C6 1.543(8) ?
C5 H5A 0.9900 ?
C5 H5B 0.9900 ?
C6 C7 1.507(11) ?
C6 H6A 0.9900 ?
C6 H6B 0.9900 ?
C7 C8 1.538(10) ?
C7 H7A 0.9900 ?
C7 H7B 0.9900 ?
C8 C9 1.523(9) ?
C8 H8A 0.9900 ?
C8 H8B 0.9900 ?
C9 H9A 0.9900 ?
C9 H9B 0.9900 ?
C10 C11 1.538(8) ?
C10 C15 1.544(8) ?
C10 H10A 1.0000 ?
C11 C12 1.535(9) ?
C11 H11A 0.9900 ?
C11 H11B 0.9900 ?
C12 C13 1.510(10) ?
C12 H12A 0.9900 ?
C12 H12B 0.9900 ?
C13 C14 1.512(10) ?
C13 H13A 0.9900 ?
C13 H13B 0.9900 ?
C14 C15 1.540(9) ?
C14 H14A 0.9900 ?
C14 H14B 0.9900 ?
C15 H15A 0.9900 ?
C15 H15B 0.9900 ?
C16 C21 1.534(9) ?
C16 C17 1.539(8) ?
C16 H16A 1.0000 ?
C17 C18 1.529(8) ?
C17 H17A 0.9900 ?
C17 H17B 0.9900 ?
C18 C19 1.531(10) ?
C18 H18A 0.9900 ?
C18 H18B 0.9900 ?
C19 C20 1.520(10) ?
C19 H19A 0.9900 ?
C19 H19B 0.9900 ?
C20 C21 1.554(9) ?
C20 H20A 0.9900 ?
C20 H20B 0.9900 ?
C21 H21A 0.9900 ?
C21 H21B 0.9900 ?
C22 C27 1.543(8) ?
C22 C23 1.549(8) ?
C22 H22A 1.0000 ?
C23 C24 1.545(9) ?
C23 H23A 0.9900 ?
C23 H23B 0.9900 ?
C24 C25 1.512(9) ?
C24 H24A 0.9900 ?
C24 H24B 0.9900 ?
C25 C26 1.518(10) ?
C25 H25A 0.9900 ?
C25 H25B 0.9900 ?
C26 C27 1.532(9) ?
C26 H26A 0.9900 ?
C26 H26B 0.9900 ?
C27 H27A 0.9900 ?
C27 H27B 0.9900 ?
C28 C33 1.527(9) ?
C28 C29 1.536(9) ?
C28 H28A 1.0000 ?
C29 C30 1.523(9) ?
C29 H29A 0.9900 ?
C29 H29B 0.9900 ?
C30 C31 1.523(10) ?
C30 H30A 0.9900 ?
C30 H30B 0.9900 ?
C31 C32 1.493(11) ?
C31 H31A 0.9900 ?
C31 H31B 0.9900 ?
C32 C33 1.533(9) ?
C32 H32A 0.9900 ?
C32 H32B 0.9900 ?
C33 H33A 0.9900 ?
C33 H33B 0.9900 ?
C34 C35 1.535(8) ?
C34 C39 1.538(9) ?
C34 H34A 1.0000 ?
C35 C36 1.536(9) ?
C35 H35A 0.9900 ?
C35 H35B 0.9900 ?
C36 C37 1.517(11) ?
C36 H36A 0.9900 ?
C36 H36B 0.9900 ?
C37 C38 1.543(10) ?
C37 H37A 0.9900 ?
C37 H37B 0.9900 ?
C38 C39 1.522(9) ?
C38 H38A 0.9900 ?
C38 H38B 0.9900 ?
C39 H39A 0.9900 ?
C39 H39B 0.9900 ?
C1TA C7TA 1.310(12) ?
C1TA C2TA 1.3900 ?
C1TA C6TA 1.3900 ?
C2TA C3TA 1.3900 ?
C2TA H2TA 0.9500 ?
C3TA C4TA 1.3900 ?
C3TA H3TA 0.9500 ?
C4TA C5TA 1.3900 ?
C4TA H4TA 0.9500 ?
C5TA C6TA 1.3900 ?
C5TA H5TA 0.9500 ?
C6TA H6TA 0.9500 ?
C7TA H7TA 0.9800 ?
C7TA H7TB 0.9800 ?
C7TA H7TC 0.9800 ?
C1TB C7TB 1.338(16) ?
C1TB C2TB 1.3900 ?
C1TB C6TB 1.3900 ?
C2TB C3TB 1.3900 ?
C2TB H2TB 0.9500 ?
C3TB C4TB 1.3900 ?
C3TB H3TB 0.9500 ?
C4TB C5TB 1.3900 ?
C4TB H4TB 0.9500 ?
C5TB C6TB 1.3900 ?
C5TB H5TB 0.9500 ?
C6TB H6TB 0.9500 ?
C7TB H7TD 0.9800 ?
C7TB H7TE 0.9800 ?
C7TB H7TF 0.9800 ?

loop_
_geom_torsion_atom_site_label_1
_geom_torsion_atom_site_label_2
_geom_torsion_atom_site_label_3
_geom_torsion_atom_site_label_4
_geom_torsion
C1 Ru1 P1 C16 166.5(3)
C3 Ru1 P1 C16 57.2(3)
C2 Ru1 P1 C16 -70.3(3)
P2 Ru1 P1 C16 -115.0(9)
C1 Ru1 P1 C4 -75.5(3)
C3 Ru1 P1 C4 175.2(3)
C2 Ru1 P1 C4 47.7(3)
P2 Ru1 P1 C4 3.0(10)
C1 Ru1 P1 C10 43.0(3)
C3 Ru1 P1 C10 -66.3(3)
C2 Ru1 P1 C10 166.3(3)
P2 Ru1 P1 C10 121.6(9)
C1 Ru1 P2 C34 -167.3(3)
C3 Ru1 P2 C34 -58.0(3)
C2 Ru1 P2 C34 69.5(3)
P1 Ru1 P2 C34 114.1(9)
C1 Ru1 P2 C28 75.1(3)
C3 Ru1 P2 C28 -175.6(3)
C2 Ru1 P2 C28 -48.1(3)
P1 Ru1 P2 C28 -3.5(10)
C1 Ru1 P2 C22 -43.7(3)
C3 Ru1 P2 C22 65.6(3)
C2 Ru1 P2 C22 -167.0(3)
P1 Ru1 P2 C22 -122.3(9)
C3 Ru1 C1 O1 -7(12)
C2 Ru1 C1 O1 173(12)
P1 Ru1 C1 O1 -99(12)
P2 Ru1 C1 O1 84(12)
C1 Ru1 C2 O2 18(11)
C3 Ru1 C2 O2 -162(11)
P1 Ru1 C2 O2 -70(11)
P2 Ru1 C2 O2 107(11)
C1 Ru1 C3 O3 6(5)
C2 Ru1 C3 O3 -174(5)
P1 Ru1 C3 O3 96(5)
P2 Ru1 C3 O3 -85(5)
C16 P1 C4 C5 -177.6(4)
C10 P1 C4 C5 -69.4(5)
Ru1 P1 C4 C5 55.8(5)
C16 P1 C4 C9 -49.5(5)
C10 P1 C4 C9 58.7(5)
Ru1 P1 C4 C9 -176.1(4)
C9 C4 C5 C6 53.4(7)
P1 C4 C5 C6 -175.2(5)
C4 C5 C6 C7 -55.3(8)
C5 C6 C7 C8 56.8(8)
C6 C7 C8 C9 -58.1(9)
C7 C8 C9 C4 57.7(8)
C5 C4 C9 C8 -55.5(8)
P1 C4 C9 C8 175.4(5)
C16 P1 C10 C11 -100.3(4)
C4 P1 C10 C11 152.2(4)
Ru1 P1 C10 C11 30.0(5)
C16 P1 C10 C15 27.4(5)
C4 P1 C10 C15 -80.0(5)
Ru1 P1 C10 C15 157.8(4)
C15 C10 C11 C12 57.3(6)
P1 C10 C11 C12 -171.9(4)
C10 C11 C12 C13 -56.8(7)
C11 C12 C13 C14 55.3(7)
C12 C13 C14 C15 -55.8(7)
C13 C14 C15 C10 58.6(7)
C11 C10 C15 C14 -58.6(7)
P1 C10 C15 C14 170.7(4)
C4 P1 C16 C21 -57.4(5)
C10 P1 C16 C21 -166.0(5)
Ru1 P1 C16 C21 64.9(5)
C4 P1 C16 C17 177.4(4)
C10 P1 C16 C17 68.9(5)
Ru1 P1 C16 C17 -60.3(5)
C21 C16 C17 C18 62.4(7)
P1 C16 C17 C18 -169.4(4)
C16 C17 C18 C19 -57.9(7)
C17 C18 C19 C20 52.4(8)
C18 C19 C20 C21 -51.7(9)
C17 C16 C21 C20 -59.8(7)
P1 C16 C21 C20 173.0(5)
C19 C20 C21 C16 55.4(8)
C34 P2 C22 C27 99.1(5)
C28 P2 C22 C27 -153.4(4)
Ru1 P2 C22 C27 -31.1(5)
C34 P2 C22 C23 -28.0(5)
C28 P2 C22 C23 79.6(5)
Ru1 P2 C22 C23 -158.2(4)
C27 C22 C23 C24 57.9(7)
P2 C22 C23 C24 -172.0(4)
C22 C23 C24 C25 -59.0(8)
C23 C24 C25 C26 57.0(8)
C24 C25 C26 C27 -55.6(8)
C25 C26 C27 C22 56.3(7)
C23 C22 C27 C26 -56.9(7)
P2 C22 C27 C26 173.0(4)
C34 P2 C28 C33 176.4(5)
C22 P2 C28 C33 67.8(5)
Ru1 P2 C28 C33 -57.4(5)
C34 P2 C28 C29 48.7(5)
C22 P2 C28 C29 -59.9(5)
Ru1 P2 C28 C29 174.9(4)
C33 C28 C29 C30 56.1(7)
P2 C28 C29 C30 -174.4(5)
C28 C29 C30 C31 -58.2(8)
C29 C30 C31 C32 57.0(9)
C30 C31 C32 C33 -55.6(9)
C29 C28 C33 C32 -54.3(7)
P2 C28 C33 C32 174.3(5)
C31 C32 C33 C28 55.6(8)
C28 P2 C34 C35 -178.1(4)
C22 P2 C34 C35 -69.1(5)
Ru1 P2 C34 C35 60.0(5)
C28 P2 C34 C39 56.6(5)
C22 P2 C34 C39 165.6(4)
Ru1 P2 C34 C39 -65.3(5)
C39 C34 C35 C36 -60.5(7)
P2 C34 C35 C36 172.2(5)
C34 C35 C36 C37 57.5(8)
C35 C36 C37 C38 -53.2(8)
C36 C37 C38 C39 53.0(8)
C37 C38 C39 C34 -55.7(8)
C35 C34 C39 C38 59.4(7)
P2 C34 C39 C38 -173.8(4)
C7TA C1TA C2TA C3TA -178.5(9)
C6TA C1TA C2TA C3TA 0.0
C1TA C2TA C3TA C4TA 0.0
C2TA C3TA C4TA C5TA 0.0
C3TA C4TA C5TA C6TA 0.0
C4TA C5TA C6TA C1TA 0.0
C7TA C1TA C6TA C5TA 178.5(9)
C2TA C1TA C6TA C5TA 0.0
C7TB C1TB C2TB C3TB 179.6(11)
C6TB C1TB C2TB C3TB 0.0
C1TB C2TB C3TB C4TB 0.0
C2TB C3TB C4TB C5TB 0.0
C3TB C4TB C5TB C6TB 0.0
C4TB C5TB C6TB C1TB 0.0
C7TB C1TB C6TB C5TB -179.6(11)
C2TB C1TB C6TB C5TB 0.0
